data_4102261
loop_
_publ_author_name
'Takashi Abe'
'Takeaki Iwamoto'
'Mitsuo Kira'

_publ_section_title
;
 A Stable 1,2-Disilacyclohexene and Its 14-Electron Palladium(0) Complex
;
_journal_name_full 'Journal of the American Chemical Society'
_journal_page_first 5008
_journal_page_last 5009
_journal_paper_doi 10.1021/ja101654b
_journal_volume 132
_journal_year 2010
_chemical_formula_sum 'C46 H83 P Pd Si6'
_chemical_formula_weight 942.03
_chemical_name_systematic
; 
 ? 
;
_space_group_IT_number 14
_symmetry_cell_setting monoclinic
_symmetry_space_group_name_Hall '-P 2yn'
_symmetry_space_group_name_H-M 'P 1 21/n 1'
_atom_sites_solution_hydrogens geom
_atom_sites_solution_primary direct
_atom_sites_solution_secondary difmap
_audit_creation_method SHELXL-97
_cell_angle_alpha 90.00
_cell_angle_beta 99.409(2)
_cell_angle_gamma 90.00
_cell_formula_units_Z 4
_cell_length_a 11.231(2)
_cell_length_b 20.760(4)
_cell_length_c 22.617(5)
_cell_measurement_reflns_used '   8738'
_cell_measurement_temperature 173
_cell_measurement_theta_max '      27.44'
_cell_measurement_theta_min '       2.18'
_cell_volume 5202.3(18)
_computing_cell_refinement 'APEX2 (Bruker AXS, 2006)'
_computing_data_collection 'APEX2 (Bruker AXS, 2006)'
_computing_data_reduction 'SAINT (Bruker AXS, 2004)'
_computing_molecular_graphics 'XSHEL (Bruker AXS,2002)'
_computing_publication_material 'XCIF (Bruker AXS, 2001)'
_computing_structure_refinement 'SHELXL-97 (Sheldrick, 1997)'
_computing_structure_solution 'SHELXS-97 (Sheldrick, 1997)'
_diffrn_ambient_temperature 173
_diffrn_detector_area_resol_mean 8.333
_diffrn_measured_fraction_theta_full 0.992
_diffrn_measured_fraction_theta_max 0.992
_diffrn_measurement_device_type 'Bruker APEXII CCD area detector'
_diffrn_measurement_method 'phi and omega scans'
_diffrn_radiation_monochromator 'Bruker Helios multilayer confocal mirror'
_diffrn_radiation_source 'Bruker TXS fine-focus rotating anode'
_diffrn_radiation_type MoK\a
_diffrn_radiation_wavelength 0.71073
_diffrn_reflns_av_R_equivalents 0.0282
_diffrn_reflns_av_sigmaI/netI 0.0211
_diffrn_reflns_limit_h_max 14
_diffrn_reflns_limit_h_min -14
_diffrn_reflns_limit_k_max 26
_diffrn_reflns_limit_k_min -26
_diffrn_reflns_limit_l_max 29
_diffrn_reflns_limit_l_min -28
_diffrn_reflns_number 58283
_diffrn_reflns_theta_full 27.45
_diffrn_reflns_theta_max 27.45
_diffrn_reflns_theta_min 1.34
_exptl_absorpt_coefficient_mu 0.554
_exptl_absorpt_correction_T_max 0.8972
_exptl_absorpt_correction_T_min 0.8972
_exptl_absorpt_correction_type empirical
_exptl_absorpt_process_details
;
SADABS Sheldrick 1996
;
_exptl_crystal_colour purple
_exptl_crystal_density_diffrn 1.203
_exptl_crystal_density_method 'not measured'
_exptl_crystal_description prism
_exptl_crystal_F_000 2016
_exptl_crystal_size_max 0.20
_exptl_crystal_size_mid 0.20
_exptl_crystal_size_min 0.20
_refine_diff_density_max 0.432
_refine_diff_density_min -0.321
_refine_diff_density_rms 0.048
_refine_ls_extinction_method none
_refine_ls_goodness_of_fit_ref 1.058
_refine_ls_hydrogen_treatment constr
_refine_ls_matrix_type full
_refine_ls_number_parameters 499
_refine_ls_number_reflns 11816
_refine_ls_number_restraints 0
_refine_ls_restrained_S_all 1.058
_refine_ls_R_factor_all 0.0345
_refine_ls_R_factor_gt 0.0258
_refine_ls_shift/su_max 0.001
_refine_ls_shift/su_mean 0.000
_refine_ls_structure_factor_coef Fsqd
_refine_ls_weighting_details 'calc w=1/[\s^2^(Fo^2^)+(0.0307P)^2^+2.2724P] where P=(Fo^2^+2Fc^2^)/3'
_refine_ls_weighting_scheme calc
_refine_ls_wR_factor_gt 0.0635
_refine_ls_wR_factor_ref 0.0701
_reflns_number_gt 10052
_reflns_number_total 11816
_reflns_threshold_expression >2sigma(I)
_cod_data_source_file ja101654b_si_003.cif
_cod_data_source_block ta31_(Cy3P)Pd(disilene)_complex
_cod_original_cell_volume 5202.6(18)
_cod_original_sg_symbol_H-M 'P 1 21/n 1 '
_cod_database_code 4102261

loop_
_symmetry_equiv_pos_as_xyz
'x, y, z'
'-x+1/2, y+1/2, -z+1/2'
'-x, -y, -z'
'x-1/2, -y-1/2, z-1/2'

loop_
_atom_site_label
_atom_site_type_symbol
_atom_site_fract_x
_atom_site_fract_y
_atom_site_fract_z
_atom_site_U_iso_or_equiv
_atom_site_adp_type
_atom_site_occupancy
_atom_site_symmetry_multiplicity
_atom_site_calc_flag
_atom_site_refinement_flags
Pd1 Pd 0.918105(11) 0.243755(6) 0.239283(5) 0.02815(4) Uani 1 1 d .
Si1 Si 0.92465(4) 0.31554(2) 0.157176(19) 0.02302(9) Uani 1 1 d .
C1 C 1.08266(14) 0.33215(7) 0.14093(7) 0.0262(3) Uani 1 1 d .
C2 C 1.13841(14) 0.26313(7) 0.13527(8) 0.0276(3) Uani 1 1 d .
H1 H 1.2236 0.2689 0.1300 0.033 Uiso 1 1 calc R
H2 H 1.1392 0.2406 0.1739 0.033 Uiso 1 1 calc R
C3 C 1.07749(14) 0.21764(7) 0.08467(7) 0.0257(3) Uani 1 1 d .
H3 H 1.1423 0.1929 0.0701 0.031 Uiso 1 1 calc R
H4 H 1.0391 0.2450 0.0510 0.031 Uiso 1 1 calc R
C4 C 0.97942(14) 0.16774(7) 0.09886(7) 0.0248(3) Uani 1 1 d .
Si2 Si 0.86830(4) 0.21518(2) 0.137763(19) 0.02347(9) Uani 1 1 d .
C5 C 0.81544(14) 0.38323(7) 0.16255(7) 0.0257(3) Uani 1 1 d .
C6 C 0.70306(14) 0.19320(8) 0.12741(7) 0.0272(3) Uani 1 1 d .
Si3 Si 1.17739(4) 0.37139(2) 0.20935(2) 0.03607(12) Uani 1 1 d .
C7 C 1.20974(19) 0.31196(10) 0.27233(9) 0.0482(5) Uani 1 1 d .
H5 H 1.2476 0.3342 0.3088 0.072 Uiso 1 1 calc R
H6 H 1.2644 0.2786 0.2619 0.072 Uiso 1 1 calc R
H7 H 1.1341 0.2920 0.2792 0.072 Uiso 1 1 calc R
C8 C 1.1028(2) 0.44372(10) 0.23715(10) 0.0478(5) Uani 1 1 d .
H8 H 1.0201 0.4327 0.2419 0.072 Uiso 1 1 calc R
H9 H 1.1012 0.4789 0.2082 0.072 Uiso 1 1 calc R
H10 H 1.1483 0.4573 0.2759 0.072 Uiso 1 1 calc R
C9 C 1.33037(19) 0.39768(13) 0.19490(12) 0.0650(7) Uani 1 1 d .
H11 H 1.3767 0.4153 0.2318 0.097 Uiso 1 1 calc R
H12 H 1.3208 0.4308 0.1636 0.097 Uiso 1 1 calc R
H13 H 1.3733 0.3606 0.1817 0.097 Uiso 1 1 calc R
Si4 Si 1.08691(4) 0.38087(2) 0.07021(2) 0.03261(11) Uani 1 1 d .
C10 C 1.0843(2) 0.47009(9) 0.08330(11) 0.0520(5) Uani 1 1 d .
H14 H 1.1561 0.4827 0.1117 0.078 Uiso 1 1 calc R
H15 H 1.0116 0.4815 0.0998 0.078 Uiso 1 1 calc R
H16 H 1.0837 0.4928 0.0452 0.078 Uiso 1 1 calc R
C11 C 0.96002(18) 0.36290(9) 0.00726(8) 0.0398(4) Uani 1 1 d .
H17 H 0.9487 0.3995 -0.0204 0.060 Uiso 1 1 calc R
H18 H 0.8856 0.3555 0.0236 0.060 Uiso 1 1 calc R
H19 H 0.9796 0.3243 -0.0142 0.060 Uiso 1 1 calc R
C12 C 1.2280(2) 0.36288(12) 0.03878(11) 0.0559(6) Uani 1 1 d .
H20 H 1.2290 0.3887 0.0026 0.084 Uiso 1 1 calc R
H21 H 1.2299 0.3170 0.0287 0.084 Uiso 1 1 calc R
H22 H 1.2987 0.3735 0.0686 0.084 Uiso 1 1 calc R
Si5 Si 1.05514(4) 0.09890(2) 0.14622(2) 0.03149(11) Uani 1 1 d .
C13 C 1.17577(18) 0.12447(10) 0.20907(8) 0.0416(4) Uani 1 1 d .
H23 H 1.2060 0.0867 0.2329 0.062 Uiso 1 1 calc R
H24 H 1.1423 0.1555 0.2346 0.062 Uiso 1 1 calc R
H25 H 1.2422 0.1446 0.1926 0.062 Uiso 1 1 calc R
C14 C 1.1349(2) 0.04242(10) 0.10101(10) 0.0475(5) Uani 1 1 d .
H26 H 1.1937 0.0665 0.0822 0.071 Uiso 1 1 calc R
H27 H 1.0758 0.0221 0.0699 0.071 Uiso 1 1 calc R
H28 H 1.1767 0.0092 0.1273 0.071 Uiso 1 1 calc R
C15 C 0.9468(2) 0.05008(11) 0.18273(11) 0.0555(6) Uani 1 1 d .
H29 H 0.8851 0.0314 0.1518 0.083 Uiso 1 1 calc R
H30 H 0.9081 0.0779 0.2090 0.083 Uiso 1 1 calc R
H31 H 0.9906 0.0154 0.2064 0.083 Uiso 1 1 calc R
Si6 Si 0.89710(4) 0.13995(2) 0.02238(2) 0.03069(10) Uani 1 1 d .
C16 C 0.78784(18) 0.20172(10) -0.01409(9) 0.0427(4) Uani 1 1 d .
H32 H 0.7649 0.1915 -0.0567 0.064 Uiso 1 1 calc R
H33 H 0.8256 0.2444 -0.0098 0.064 Uiso 1 1 calc R
H34 H 0.7157 0.2016 0.0051 0.064 Uiso 1 1 calc R
C17 C 1.00626(19) 0.12740(10) -0.03134(9) 0.0456(5) Uani 1 1 d .
H35 H 0.9623 0.1128 -0.0700 0.068 Uiso 1 1 calc R
H36 H 1.0659 0.0948 -0.0152 0.068 Uiso 1 1 calc R
H37 H 1.0475 0.1680 -0.0368 0.068 Uiso 1 1 calc R
C18 C 0.80948(19) 0.06360(9) 0.02535(10) 0.0451(5) Uani 1 1 d .
H38 H 0.7494 0.0696 0.0518 0.068 Uiso 1 1 calc R
H39 H 0.8646 0.0287 0.0409 0.068 Uiso 1 1 calc R
H40 H 0.7686 0.0526 -0.0150 0.068 Uiso 1 1 calc R
C19 C 0.78094(17) 0.42889(8) 0.11775(8) 0.0358(4) Uani 1 1 d .
H41 H 0.8212 0.4300 0.0839 0.043 Uiso 1 1 calc R
C20 C 0.68915(19) 0.47269(9) 0.12146(10) 0.0440(5) Uani 1 1 d .
H42 H 0.6665 0.5029 0.0901 0.053 Uiso 1 1 calc R
C21 C 0.63085(18) 0.47259(9) 0.17037(10) 0.0466(5) Uani 1 1 d .
H43 H 0.5687 0.5030 0.1731 0.056 Uiso 1 1 calc R
C22 C 0.6627(2) 0.42861(11) 0.21496(11) 0.0538(6) Uani 1 1 d .
H44 H 0.6223 0.4282 0.2487 0.065 Uiso 1 1 calc R
C23 C 0.75392(18) 0.38438(10) 0.21125(9) 0.0436(5) Uani 1 1 d .
H45 H 0.7749 0.3541 0.2427 0.052 Uiso 1 1 calc R
C24 C 0.61935(16) 0.24251(9) 0.11135(9) 0.0355(4) Uani 1 1 d .
H46 H 0.6476 0.2844 0.1039 0.043 Uiso 1 1 calc R
C25 C 0.49588(17) 0.23196(11) 0.10606(10) 0.0453(5) Uani 1 1 d .
H47 H 0.4410 0.2664 0.0953 0.054 Uiso 1 1 calc R
C26 C 0.45335(17) 0.17170(11) 0.11640(10) 0.0490(5) Uani 1 1 d .
H48 H 0.3689 0.1642 0.1121 0.059 Uiso 1 1 calc R
C27 C 0.53291(19) 0.12225(11) 0.13291(11) 0.0503(5) Uani 1 1 d .
H49 H 0.5034 0.0806 0.1403 0.060 Uiso 1 1 calc R
C28 C 0.65683(17) 0.13284(9) 0.13881(9) 0.0392(4) Uani 1 1 d .
H50 H 0.7109 0.0983 0.1508 0.047 Uiso 1 1 calc R
P1 P 0.88199(4) 0.24006(2) 0.342201(18) 0.02585(9) Uani 1 1 d .
C29 C 0.87370(17) 0.32068(8) 0.37589(8) 0.0347(4) Uani 1 1 d .
H51 H 0.8021 0.3422 0.3518 0.042 Uiso 1 1 calc R
C30 C 0.8529(2) 0.32364(11) 0.44098(9) 0.0474(5) Uani 1 1 d .
H52 H 0.9230 0.3047 0.4676 0.057 Uiso 1 1 calc R
H53 H 0.7802 0.2984 0.4456 0.057 Uiso 1 1 calc R
C31 C 0.8361(2) 0.39397(12) 0.45860(11) 0.0658(7) Uani 1 1 d .
H54 H 0.7620 0.4114 0.4342 0.079 Uiso 1 1 calc R
H55 H 0.8260 0.3959 0.5012 0.079 Uiso 1 1 calc R
C32 C 0.9424(2) 0.43475(13) 0.44939(14) 0.0815(10) Uani 1 1 d .
H56 H 1.0148 0.4203 0.4772 0.098 Uiso 1 1 calc R
H57 H 0.9265 0.4801 0.4591 0.098 Uiso 1 1 calc R
C33 C 0.9675(2) 0.43101(11) 0.38577(14) 0.0705(8) Uani 1 1 d .
H58 H 1.0420 0.4554 0.3827 0.085 Uiso 1 1 calc R
H59 H 0.9000 0.4511 0.3583 0.085 Uiso 1 1 calc R
C34 C 0.9825(2) 0.36123(9) 0.36688(11) 0.0511(5) Uani 1 1 d .
H60 H 0.9920 0.3600 0.3241 0.061 Uiso 1 1 calc R
H61 H 1.0563 0.3429 0.3908 0.061 Uiso 1 1 calc R
C35 C 1.00029(14) 0.19540(8) 0.39388(7) 0.0273(3) Uani 1 1 d .
H62 H 1.0609 0.2282 0.4117 0.033 Uiso 1 1 calc R
C36 C 0.95994(16) 0.16002(10) 0.44661(8) 0.0369(4) Uani 1 1 d .
H63 H 0.8973 0.1280 0.4312 0.044 Uiso 1 1 calc R
H64 H 0.9239 0.1913 0.4716 0.044 Uiso 1 1 calc R
C37 C 1.06614(18) 0.12581(10) 0.48513(8) 0.0430(5) Uani 1 1 d .
H65 H 1.1255 0.1583 0.5035 0.052 Uiso 1 1 calc R
H66 H 1.0367 0.1021 0.5178 0.052 Uiso 1 1 calc R
C38 C 1.12753(18) 0.07907(9) 0.44806(9) 0.0419(4) Uani 1 1 d .
H67 H 1.0702 0.0446 0.4322 0.050 Uiso 1 1 calc R
H68 H 1.1973 0.0588 0.4737 0.050 Uiso 1 1 calc R
C39 C 1.17027(18) 0.11409(10) 0.39637(9) 0.0423(4) Uani 1 1 d .
H69 H 1.2061 0.0826 0.3715 0.051 Uiso 1 1 calc R
H70 H 1.2337 0.1455 0.4125 0.051 Uiso 1 1 calc R
C40 C 1.06672(17) 0.14946(9) 0.35733(8) 0.0358(4) Uani 1 1 d .
H71 H 1.0087 0.1175 0.3369 0.043 Uiso 1 1 calc R
H72 H 1.0991 0.1743 0.3261 0.043 Uiso 1 1 calc R
C41 C 0.73614(15) 0.20209(9) 0.35007(8) 0.0332(4) Uani 1 1 d .
H73 H 0.7360 0.1939 0.3936 0.040 Uiso 1 1 calc R
C42 C 0.62747(18) 0.24476(11) 0.32656(11) 0.0505(5) Uani 1 1 d .
H74 H 0.6268 0.2546 0.2837 0.061 Uiso 1 1 calc R
H75 H 0.6337 0.2859 0.3489 0.061 Uiso 1 1 calc R
C43 C 0.51019(19) 0.21015(15) 0.33416(13) 0.0695(8) Uani 1 1 d .
H76 H 0.5083 0.2041 0.3774 0.083 Uiso 1 1 calc R
H77 H 0.4406 0.2375 0.3174 0.083 Uiso 1 1 calc R
C44 C 0.4978(2) 0.14545(16) 0.30344(13) 0.0762(8) Uani 1 1 d .
H78 H 0.4899 0.1517 0.2596 0.091 Uiso 1 1 calc R
H79 H 0.4238 0.1238 0.3118 0.091 Uiso 1 1 calc R
C45 C 0.6060(2) 0.10320(13) 0.32482(13) 0.0664(7) Uani 1 1 d .
H80 H 0.5988 0.0626 0.3016 0.080 Uiso 1 1 calc R
H81 H 0.6078 0.0923 0.3676 0.080 Uiso 1 1 calc R
C46 C 0.72368(18) 0.13721(10) 0.31742(10) 0.0462(5) Uani 1 1 d .
H82 H 0.7930 0.1094 0.3336 0.055 Uiso 1 1 calc R
H83 H 0.7253 0.1442 0.2743 0.055 Uiso 1 1 calc R

loop_
_atom_site_aniso_label
_atom_site_aniso_U_11
_atom_site_aniso_U_22
_atom_site_aniso_U_33
_atom_site_aniso_U_23
_atom_site_aniso_U_13
_atom_site_aniso_U_12
Pd1 0.02748(7) 0.03432(7) 0.02308(7) 0.00353(5) 0.00535(5) 0.00711(5)
Si1 0.0202(2) 0.0221(2) 0.0271(2) -0.00021(16) 0.00482(16) 0.00293(16)
C1 0.0204(7) 0.0234(7) 0.0351(9) -0.0006(6) 0.0060(6) 0.0007(6)
C2 0.0201(7) 0.0258(8) 0.0369(9) 0.0005(7) 0.0050(7) 0.0028(6)
C3 0.0237(8) 0.0230(7) 0.0319(8) 0.0002(6) 0.0092(6) 0.0025(6)
C4 0.0240(7) 0.0213(7) 0.0302(8) 0.0009(6) 0.0077(6) 0.0024(6)
Si2 0.0203(2) 0.0235(2) 0.0274(2) 0.00042(16) 0.00613(17) 0.00098(16)
C5 0.0213(7) 0.0224(7) 0.0331(8) -0.0043(6) 0.0038(6) 0.0020(6)
C6 0.0227(8) 0.0323(8) 0.0275(8) -0.0028(6) 0.0066(6) -0.0021(6)
Si3 0.0246(2) 0.0358(3) 0.0459(3) -0.0085(2) 0.0001(2) -0.00354(19)
C7 0.0404(11) 0.0522(12) 0.0462(12) -0.0079(9) -0.0105(9) 0.0088(9)
C8 0.0515(12) 0.0347(10) 0.0557(13) -0.0127(9) 0.0042(10) -0.0043(9)
C9 0.0321(11) 0.0795(17) 0.0815(18) -0.0143(14) 0.0040(11) -0.0188(11)
Si4 0.0305(2) 0.0276(2) 0.0419(3) 0.0056(2) 0.0125(2) -0.00049(19)
C10 0.0562(13) 0.0278(10) 0.0709(15) 0.0090(9) 0.0072(11) -0.0087(9)
C11 0.0511(12) 0.0323(9) 0.0362(10) 0.0075(7) 0.0074(8) 0.0034(8)
C12 0.0446(12) 0.0655(15) 0.0646(14) 0.0153(12) 0.0300(11) 0.0046(11)
Si5 0.0331(2) 0.0245(2) 0.0388(3) 0.00670(19) 0.0115(2) 0.00714(18)
C13 0.0453(11) 0.0420(10) 0.0367(10) 0.0082(8) 0.0041(8) 0.0146(9)
C14 0.0520(12) 0.0341(10) 0.0574(13) -0.0022(9) 0.0119(10) 0.0167(9)
C15 0.0493(12) 0.0459(12) 0.0750(16) 0.0313(11) 0.0213(11) 0.0065(10)
Si6 0.0318(2) 0.0280(2) 0.0328(2) -0.00586(18) 0.00705(19) -0.00097(19)
C16 0.0430(11) 0.0465(11) 0.0355(10) -0.0031(8) -0.0031(8) 0.0032(9)
C17 0.0496(12) 0.0491(12) 0.0407(11) -0.0111(9) 0.0155(9) -0.0014(9)
C18 0.0426(11) 0.0374(10) 0.0571(13) -0.0149(9) 0.0133(9) -0.0088(8)
C19 0.0400(10) 0.0295(9) 0.0386(10) -0.0002(7) 0.0088(8) 0.0069(7)
C20 0.0481(11) 0.0307(9) 0.0518(12) 0.0043(8) 0.0040(9) 0.0149(8)
C21 0.0376(10) 0.0353(10) 0.0684(14) -0.0041(9) 0.0126(10) 0.0150(8)
C22 0.0529(13) 0.0530(13) 0.0629(14) 0.0058(11) 0.0313(11) 0.0214(10)
C23 0.0450(11) 0.0434(11) 0.0460(11) 0.0083(9) 0.0187(9) 0.0181(9)
C24 0.0275(9) 0.0390(10) 0.0399(10) 0.0031(8) 0.0051(7) 0.0002(7)
C25 0.0254(9) 0.0601(13) 0.0501(12) 0.0005(10) 0.0058(8) 0.0058(9)
C26 0.0254(9) 0.0692(14) 0.0542(13) -0.0114(11) 0.0118(9) -0.0091(9)
C27 0.0396(11) 0.0459(12) 0.0692(15) -0.0095(10) 0.0205(10) -0.0166(9)
C28 0.0334(9) 0.0333(9) 0.0531(12) -0.0037(8) 0.0136(8) -0.0033(8)
P1 0.0263(2) 0.0280(2) 0.0232(2) 0.00108(15) 0.00390(16) 0.00243(16)
C29 0.0358(9) 0.0321(9) 0.0348(9) -0.0045(7) 0.0016(7) 0.0074(7)
C30 0.0518(12) 0.0548(12) 0.0345(10) -0.0098(9) 0.0035(9) 0.0169(10)
C31 0.0694(16) 0.0695(16) 0.0547(14) -0.0300(12) -0.0010(12) 0.0261(13)
C32 0.0637(16) 0.0597(16) 0.109(2) -0.0497(16) -0.0212(16) 0.0188(13)
C33 0.0618(15) 0.0341(11) 0.114(2) -0.0230(13) 0.0099(15) -0.0024(11)
C34 0.0482(12) 0.0327(10) 0.0732(15) -0.0099(10) 0.0121(11) 0.0000(9)
C35 0.0260(8) 0.0304(8) 0.0251(8) -0.0006(6) 0.0031(6) 0.0022(6)
C36 0.0339(9) 0.0489(11) 0.0283(9) 0.0084(8) 0.0067(7) 0.0088(8)
C37 0.0447(11) 0.0512(12) 0.0321(10) 0.0103(8) 0.0030(8) 0.0105(9)
C38 0.0420(11) 0.0385(10) 0.0417(11) 0.0048(8) -0.0033(8) 0.0095(8)
C39 0.0394(10) 0.0452(11) 0.0430(11) 0.0004(9) 0.0084(8) 0.0154(9)
C40 0.0392(10) 0.0388(10) 0.0306(9) 0.0006(7) 0.0093(8) 0.0104(8)
C41 0.0248(8) 0.0441(10) 0.0303(9) 0.0069(7) 0.0028(7) 0.0016(7)
C42 0.0311(10) 0.0629(14) 0.0558(13) 0.0135(10) 0.0019(9) 0.0100(9)
C43 0.0265(10) 0.101(2) 0.0799(18) 0.0263(16) 0.0045(11) 0.0101(12)
C44 0.0367(12) 0.108(2) 0.0782(18) 0.0144(17) -0.0066(12) -0.0236(14)
C45 0.0432(13) 0.0678(16) 0.0855(19) 0.0056(14) 0.0021(12) -0.0224(12)
C46 0.0358(10) 0.0445(11) 0.0561(13) -0.0005(9) 0.0008(9) -0.0098(9)

loop_
_atom_type_symbol
_atom_type_description
_atom_type_scat_dispersion_real
_atom_type_scat_dispersion_imag
_atom_type_scat_source
C C 0.0033 0.0016 'International Tables Vol C Tables 4.2.6.8 and 6.1.1.4'
H H 0.0000 0.0000 'International Tables Vol C Tables 4.2.6.8 and 6.1.1.4'
Si Si 0.0817 0.0704 'International Tables Vol C Tables 4.2.6.8 and 6.1.1.4'
P P 0.1023 0.0942 'International Tables Vol C Tables 4.2.6.8 and 6.1.1.4'
Pd Pd -0.9988 1.0072 'International Tables Vol C Tables 4.2.6.8 and 6.1.1.4'

loop_
_geom_angle_atom_site_label_1
_geom_angle_atom_site_label_2
_geom_angle_atom_site_label_3
_geom_angle
Si2 Pd1 Si1 55.319(19)
Si2 Pd1 P1 151.476(17)
Si1 Pd1 P1 142.666(17)
C5 Si1 C1 121.04(7)
C5 Si1 Si2 123.40(5)
C1 Si1 Si2 112.34(5)
C5 Si1 Pd1 108.18(5)
C1 Si1 Pd1 114.27(5)
Si2 Si1 Pd1 61.354(19)
C2 C1 Si4 110.51(11)
C2 C1 Si1 104.26(10)
Si4 C1 Si1 114.33(8)
C2 C1 Si3 106.09(11)
Si4 C1 Si3 111.56(8)
Si1 C1 Si3 109.54(8)
C3 C2 C1 118.62(13)
C3 C2 H1 107.7
C1 C2 H1 107.7
C3 C2 H2 107.7
C1 C2 H2 107.7
H1 C2 H2 107.1
C2 C3 C4 119.06(13)
C2 C3 H3 107.6
C4 C3 H3 107.6
C2 C3 H4 107.6
C4 C3 H4 107.6
H3 C3 H4 107.0
C3 C4 Si5 110.13(10)
C3 C4 Si6 105.28(10)
Si5 C4 Si6 112.86(8)
C3 C4 Si2 106.51(10)
Si5 C4 Si2 113.16(8)
Si6 C4 Si2 108.42(8)
C6 Si2 C4 121.36(7)
C6 Si2 Si1 119.89(5)
C4 Si2 Si1 113.03(5)
C6 Si2 Pd1 104.74(5)
C4 Si2 Pd1 120.70(5)
Si1 Si2 Pd1 63.327(16)
C23 C5 C19 116.60(15)
C23 C5 Si1 118.47(13)
C19 C5 Si1 124.53(13)
C28 C6 C24 116.79(16)
C28 C6 Si2 125.56(13)
C24 C6 Si2 117.46(13)
C7 Si3 C8 108.29(10)
C7 Si3 C9 104.71(11)
C8 Si3 C9 107.23(11)
C7 Si3 C1 110.35(8)
C8 Si3 C1 113.10(9)
C9 Si3 C1 112.72(10)
Si3 C7 H5 109.5
Si3 C7 H6 109.5
H5 C7 H6 109.5
Si3 C7 H7 109.5
H5 C7 H7 109.5
H6 C7 H7 109.5
Si3 C8 H8 109.5
Si3 C8 H9 109.5
H8 C8 H9 109.5
Si3 C8 H10 109.5
H8 C8 H10 109.5
H9 C8 H10 109.5
Si3 C9 H11 109.5
Si3 C9 H12 109.5
H11 C9 H12 109.5
Si3 C9 H13 109.5
H11 C9 H13 109.5
H12 C9 H13 109.5
C10 Si4 C12 106.99(11)
C10 Si4 C11 106.60(9)
C12 Si4 C11 104.84(10)
C10 Si4 C1 112.92(9)
C12 Si4 C1 110.60(9)
C11 Si4 C1 114.32(8)
Si4 C10 H14 109.5
Si4 C10 H15 109.5
H14 C10 H15 109.5
Si4 C10 H16 109.5
H14 C10 H16 109.5
H15 C10 H16 109.5
Si4 C11 H17 109.5
Si4 C11 H18 109.5
H17 C11 H18 109.5
Si4 C11 H19 109.5
H17 C11 H19 109.5
H18 C11 H19 109.5
Si4 C12 H20 109.5
Si4 C12 H21 109.5
H20 C12 H21 109.5
Si4 C12 H22 109.5
H20 C12 H22 109.5
H21 C12 H22 109.5
C13 Si5 C15 105.06(11)
C13 Si5 C14 103.90(10)
C15 Si5 C14 107.69(11)
C13 Si5 C4 114.58(8)
C15 Si5 C4 113.05(9)
C14 Si5 C4 111.85(9)
Si5 C13 H23 109.5
Si5 C13 H24 109.5
H23 C13 H24 109.5
Si5 C13 H25 109.5
H23 C13 H25 109.5
H24 C13 H25 109.5
Si5 C14 H26 109.5
Si5 C14 H27 109.5
H26 C14 H27 109.5
Si5 C14 H28 109.5
H26 C14 H28 109.5
H27 C14 H28 109.5
Si5 C15 H29 109.5
Si5 C15 H30 109.5
H29 C15 H30 109.5
Si5 C15 H31 109.5
H29 C15 H31 109.5
H30 C15 H31 109.5
C16 Si6 C18 106.58(10)
C16 Si6 C17 105.08(10)
C18 Si6 C17 107.93(9)
C16 Si6 C4 112.17(8)
C18 Si6 C4 113.71(9)
C17 Si6 C4 110.88(8)
Si6 C16 H32 109.5
Si6 C16 H33 109.5
H32 C16 H33 109.5
Si6 C16 H34 109.5
H32 C16 H34 109.5
H33 C16 H34 109.5
Si6 C17 H35 109.5
Si6 C17 H36 109.5
H35 C17 H36 109.5
Si6 C17 H37 109.5
H35 C17 H37 109.5
H36 C17 H37 109.5
Si6 C18 H38 109.5
Si6 C18 H39 109.5
H38 C18 H39 109.5
Si6 C18 H40 109.5
H38 C18 H40 109.5
H39 C18 H40 109.5
C20 C19 C5 121.48(17)
C20 C19 H41 119.3
C5 C19 H41 119.3
C21 C20 C19 120.27(18)
C21 C20 H42 119.9
C19 C20 H42 119.9
C22 C21 C20 119.61(17)
C22 C21 H43 120.2
C20 C21 H43 120.2
C21 C22 C23 120.33(19)
C21 C22 H44 119.8
C23 C22 H44 119.8
C22 C23 C5 121.70(18)
C22 C23 H45 119.2
C5 C23 H45 119.2
C25 C24 C6 121.76(18)
C25 C24 H46 119.1
C6 C24 H46 119.1
C26 C25 C24 119.95(19)
C26 C25 H47 120.0
C24 C25 H47 120.0
C27 C26 C25 119.92(18)
C27 C26 H48 120.0
C25 C26 H48 120.0
C26 C27 C28 120.25(19)
C26 C27 H49 119.9
C28 C27 H49 119.9
C27 C28 C6 121.30(18)
C27 C28 H50 119.3
C6 C28 H50 119.3
C29 P1 C41 103.94(8)
C29 P1 C35 105.69(8)
C41 P1 C35 106.18(8)
C29 P1 Pd1 113.22(6)
C41 P1 Pd1 113.23(6)
C35 P1 Pd1 113.74(5)
C34 C29 C30 111.00(17)
C34 C29 P1 110.46(13)
C30 C29 P1 117.36(14)
C34 C29 H51 105.7
C30 C29 H51 105.7
P1 C29 H51 105.7
C29 C30 C31 109.47(19)
C29 C30 H52 109.8
C31 C30 H52 109.8
C29 C30 H53 109.8
C31 C30 H53 109.8
H52 C30 H53 108.2
C32 C31 C30 111.4(2)
C32 C31 H54 109.3
C30 C31 H54 109.3
C32 C31 H55 109.3
C30 C31 H55 109.3
H54 C31 H55 108.0
C31 C32 C33 112.2(2)
C31 C32 H56 109.2
C33 C32 H56 109.2
C31 C32 H57 109.2
C33 C32 H57 109.2
H56 C32 H57 107.9
C32 C33 C34 111.2(2)
C32 C33 H58 109.4
C34 C33 H58 109.4
C32 C33 H59 109.4
C34 C33 H59 109.4
H58 C33 H59 108.0
C29 C34 C33 111.06(18)
C29 C34 H60 109.4
C33 C34 H60 109.4
C29 C34 H61 109.4
C33 C34 H61 109.4
H60 C34 H61 108.0
C36 C35 C40 110.71(14)
C36 C35 P1 117.07(12)
C40 C35 P1 109.31(11)
C36 C35 H62 106.4
C40 C35 H62 106.4
P1 C35 H62 106.4
C35 C36 C37 111.30(15)
C35 C36 H63 109.4
C37 C36 H63 109.4
C35 C36 H64 109.4
C37 C36 H64 109.4
H63 C36 H64 108.0
C38 C37 C36 111.32(16)
C38 C37 H65 109.4
C36 C37 H65 109.4
C38 C37 H66 109.4
C36 C37 H66 109.4
H65 C37 H66 108.0
C37 C38 C39 110.36(16)
C37 C38 H67 109.6
C39 C38 H67 109.6
C37 C38 H68 109.6
C39 C38 H68 109.6
H67 C38 H68 108.1
C38 C39 C40 111.60(16)
C38 C39 H69 109.3
C40 C39 H69 109.3
C38 C39 H70 109.3
C40 C39 H70 109.3
H69 C39 H70 108.0
C39 C40 C35 112.26(15)
C39 C40 H71 109.2
C35 C40 H71 109.2
C39 C40 H72 109.2
C35 C40 H72 109.2
H71 C40 H72 107.9
C42 C41 C46 109.67(16)
C42 C41 P1 112.80(13)
C46 C41 P1 109.91(12)
C42 C41 H73 108.1
C46 C41 H73 108.1
P1 C41 H73 108.1
C41 C42 C43 109.89(18)
C41 C42 H74 109.7
C43 C42 H74 109.7
C41 C42 H75 109.7
C43 C42 H75 109.7
H74 C42 H75 108.2
C44 C43 C42 112.4(2)
C44 C43 H76 109.1
C42 C43 H76 109.1
C44 C43 H77 109.1
C42 C43 H77 109.1
H76 C43 H77 107.9
C43 C44 C45 111.1(2)
C43 C44 H78 109.4
C45 C44 H78 109.4
C43 C44 H79 109.4
C45 C44 H79 109.4
H78 C44 H79 108.0
C44 C45 C46 111.1(2)
C44 C45 H80 109.4
C46 C45 H80 109.4
C44 C45 H81 109.4
C46 C45 H81 109.4
H80 C45 H81 108.0
C41 C46 C45 111.43(19)
C41 C46 H82 109.3
C45 C46 H82 109.3
C41 C46 H83 109.3
C45 C46 H83 109.3
H82 C46 H83 108.0

loop_
_geom_bond_atom_site_label_1
_geom_bond_atom_site_label_2
_geom_bond_distance
Pd1 Si2 2.3488(6)
Pd1 Si1 2.3916(6)
Pd1 P1 2.4284(6)
Si1 C5 1.8822(16)
Si1 C1 1.9017(16)
Si1 Si2 2.2009(7)
C1 C2 1.577(2)
C1 Si4 1.8996(17)
C1 Si3 1.9110(17)
C2 C3 1.554(2)
C2 H1 0.9900
C2 H2 0.9900
C3 C4 1.583(2)
C3 H3 0.9900
C3 H4 0.9900
C4 Si5 1.9012(16)
C4 Si6 1.9123(17)
C4 Si2 1.9133(16)
Si2 C6 1.8882(17)
C5 C23 1.393(2)
C5 C19 1.395(2)
C6 C28 1.396(2)
C6 C24 1.397(2)
Si3 C7 1.874(2)
Si3 C8 1.877(2)
Si3 C9 1.882(2)
C7 H5 0.9800
C7 H6 0.9800
C7 H7 0.9800
C8 H8 0.9800
C8 H9 0.9800
C8 H10 0.9800
C9 H11 0.9800
C9 H12 0.9800
C9 H13 0.9800
Si4 C10 1.877(2)
Si4 C12 1.877(2)
Si4 C11 1.880(2)
C10 H14 0.9800
C10 H15 0.9800
C10 H16 0.9800
C11 H17 0.9800
C11 H18 0.9800
C11 H19 0.9800
C12 H20 0.9800
C12 H21 0.9800
C12 H22 0.9800
Si5 C13 1.873(2)
Si5 C15 1.876(2)
Si5 C14 1.877(2)
C13 H23 0.9800
C13 H24 0.9800
C13 H25 0.9800
C14 H26 0.9800
C14 H27 0.9800
C14 H28 0.9800
C15 H29 0.9800
C15 H30 0.9800
C15 H31 0.9800
Si6 C16 1.871(2)
Si6 C18 1.873(2)
Si6 C17 1.880(2)
C16 H32 0.9800
C16 H33 0.9800
C16 H34 0.9800
C17 H35 0.9800
C17 H36 0.9800
C17 H37 0.9800
C18 H38 0.9800
C18 H39 0.9800
C18 H40 0.9800
C19 C20 1.387(2)
C19 H41 0.9500
C20 C21 1.375(3)
C20 H42 0.9500
C21 C22 1.364(3)
C21 H43 0.9500
C22 C23 1.388(3)
C22 H44 0.9500
C23 H45 0.9500
C24 C25 1.390(3)
C24 H46 0.9500
C25 C26 1.373(3)
C25 H47 0.9500
C26 C27 1.372(3)
C26 H48 0.9500
C27 C28 1.394(3)
C27 H49 0.9500
C28 H50 0.9500
P1 C29 1.8475(18)
P1 C41 1.8525(18)
P1 C35 1.8664(16)
C29 C34 1.524(3)
C29 C30 1.529(3)
C29 H51 1.0000
C30 C31 1.533(3)
C30 H52 0.9900
C30 H53 0.9900
C31 C32 1.505(4)
C31 H54 0.9900
C31 H55 0.9900
C32 C33 1.513(4)
C32 H56 0.9900
C32 H57 0.9900
C33 C34 1.527(3)
C33 H58 0.9900
C33 H59 0.9900
C34 H60 0.9900
C34 H61 0.9900
C35 C36 1.531(2)
C35 C40 1.533(2)
C35 H62 1.0000
C36 C37 1.532(2)
C36 H63 0.9900
C36 H64 0.9900
C37 C38 1.520(3)
C37 H65 0.9900
C37 H66 0.9900
C38 C39 1.519(3)
C38 H67 0.9900
C38 H68 0.9900
C39 C40 1.528(3)
C39 H69 0.9900
C39 H70 0.9900
C40 H71 0.9900
C40 H72 0.9900
C41 C42 1.531(3)
C41 C46 1.531(3)
C41 H73 1.0000
C42 C43 1.535(3)
C42 H74 0.9900
C42 H75 0.9900
C43 C44 1.508(4)
C43 H76 0.9900
C43 H77 0.9900
C44 C45 1.512(4)
C44 H78 0.9900
C44 H79 0.9900
C45 C46 1.531(3)
C45 H80 0.9900
C45 H81 0.9900
C46 H82 0.9900
C46 H83 0.9900

loop_
_geom_torsion_atom_site_label_1
_geom_torsion_atom_site_label_2
_geom_torsion_atom_site_label_3
_geom_torsion_atom_site_label_4
_geom_torsion
Si2 Pd1 Si1 C5 118.74(6)
P1 Pd1 Si1 C5 -29.97(6)
Si2 Pd1 Si1 C1 -103.23(6)
P1 Pd1 Si1 C1 108.06(6)
P1 Pd1 Si1 Si2 -148.71(3)
C5 Si1 C1 C2 -175.65(10)
Si2 Si1 C1 C2 -15.26(12)
Pd1 Si1 C1 C2 52.21(11)
C5 Si1 C1 Si4 -54.88(12)
Si2 Si1 C1 Si4 105.52(8)
Pd1 Si1 C1 Si4 172.98(6)
C5 Si1 C1 Si3 71.17(10)
Si2 Si1 C1 Si3 -128.43(6)
Pd1 Si1 C1 Si3 -60.97(8)
Si4 C1 C2 C3 -61.22(16)
Si1 C1 C2 C3 62.07(16)
Si3 C1 C2 C3 177.70(11)
C1 C2 C3 C4 -93.50(17)
C2 C3 C4 Si5 -73.88(15)
C2 C3 C4 Si6 164.18(11)
C2 C3 C4 Si2 49.18(16)
C3 C4 Si2 C6 147.12(10)
Si5 C4 Si2 C6 -91.73(10)
Si6 C4 Si2 C6 34.27(11)
C3 C4 Si2 Si1 -6.13(12)
Si5 C4 Si2 Si1 115.01(7)
Si6 C4 Si2 Si1 -118.99(6)
C3 C4 Si2 Pd1 -77.78(11)
Si5 C4 Si2 Pd1 43.37(10)
Si6 C4 Si2 Pd1 169.37(4)
C5 Si1 Si2 C6 -1.49(9)
C1 Si1 Si2 C6 -161.35(8)
Pd1 Si1 Si2 C6 92.28(6)
C5 Si1 Si2 C4 152.20(8)
C1 Si1 Si2 C4 -7.66(8)
Pd1 Si1 Si2 C4 -114.03(6)
C5 Si1 Si2 Pd1 -93.76(7)
C1 Si1 Si2 Pd1 106.38(6)
Si1 Pd1 Si2 C6 -116.39(6)
P1 Pd1 Si2 C6 22.35(7)
Si1 Pd1 Si2 C4 102.17(6)
P1 Pd1 Si2 C4 -119.09(6)
P1 Pd1 Si2 Si1 138.74(3)
C1 Si1 C5 C23 -131.91(15)
Si2 Si1 C5 C23 69.91(16)
Pd1 Si1 C5 C23 2.74(16)
C1 Si1 C5 C19 55.62(17)
Si2 Si1 C5 C19 -102.56(14)
Pd1 Si1 C5 C19 -169.74(13)
C4 Si2 C6 C28 55.90(18)
Si1 Si2 C6 C28 -152.63(14)
Pd1 Si2 C6 C28 -85.22(15)
C4 Si2 C6 C24 -129.26(14)
Si1 Si2 C6 C24 22.21(16)
Pd1 Si2 C6 C24 89.62(13)
C2 C1 Si3 C7 -42.62(13)
Si4 C1 Si3 C7 -163.02(9)
Si1 C1 Si3 C7 69.37(11)
C2 C1 Si3 C8 -164.09(11)
Si4 C1 Si3 C8 75.50(11)
Si1 C1 Si3 C8 -52.10(12)
C2 C1 Si3 C9 74.05(14)
Si4 C1 Si3 C9 -46.35(13)
Si1 C1 Si3 C9 -173.96(11)
C2 C1 Si4 C10 -156.26(12)
Si1 C1 Si4 C10 86.50(11)
Si3 C1 Si4 C10 -38.49(12)
C2 C1 Si4 C12 -36.40(14)
Si1 C1 Si4 C12 -153.64(11)
Si3 C1 Si4 C12 81.37(12)
C2 C1 Si4 C11 81.64(13)
Si1 C1 Si4 C11 -35.61(12)
Si3 C1 Si4 C11 -160.59(8)
C3 C4 Si5 C13 43.85(13)
Si6 C4 Si5 C13 161.18(9)
Si2 C4 Si5 C13 -75.23(11)
C3 C4 Si5 C15 164.19(13)
Si6 C4 Si5 C15 -78.48(12)
Si2 C4 Si5 C15 45.11(13)
C3 C4 Si5 C14 -74.05(13)
Si6 C4 Si5 C14 43.28(12)
Si2 C4 Si5 C14 166.87(10)
C3 C4 Si6 C16 -76.44(12)
Si5 C4 Si6 C16 163.40(9)
Si2 C4 Si6 C16 37.23(11)
C3 C4 Si6 C18 162.53(10)
Si5 C4 Si6 C18 42.37(11)
Si2 C4 Si6 C18 -83.80(10)
C3 C4 Si6 C17 40.70(12)
Si5 C4 Si6 C17 -79.46(11)
Si2 C4 Si6 C17 154.37(9)
C23 C5 C19 C20 -0.6(3)
Si1 C5 C19 C20 171.99(15)
C5 C19 C20 C21 1.0(3)
C19 C20 C21 C22 -0.8(3)
C20 C21 C22 C23 0.4(4)
C21 C22 C23 C5 0.0(4)
C19 C5 C23 C22 0.2(3)
Si1 C5 C23 C22 -172.91(18)
C28 C6 C24 C25 -0.9(3)
Si2 C6 C24 C25 -176.23(15)
C6 C24 C25 C26 -0.4(3)
C24 C25 C26 C27 1.1(3)
C25 C26 C27 C28 -0.5(3)
C26 C27 C28 C6 -0.9(3)
C24 C6 C28 C27 1.6(3)
Si2 C6 C28 C27 176.43(15)
Si2 Pd1 P1 C29 -127.23(7)
Si1 Pd1 P1 C29 -10.65(7)
Si2 Pd1 P1 C41 -9.24(7)
Si1 Pd1 P1 C41 107.34(7)
Si2 Pd1 P1 C35 112.09(7)
Si1 Pd1 P1 C35 -131.33(6)
C41 P1 C29 C34 -173.87(14)
C35 P1 C29 C34 74.55(15)
Pd1 P1 C29 C34 -50.60(15)
C41 P1 C29 C30 57.55(16)
C35 P1 C29 C30 -54.04(16)
Pd1 P1 C29 C30 -179.18(13)
C34 C29 C30 C31 57.3(2)
P1 C29 C30 C31 -174.35(15)
C29 C30 C31 C32 -56.7(3)
C30 C31 C32 C33 55.8(3)
C31 C32 C33 C34 -54.2(3)
C30 C29 C34 C33 -56.8(2)
P1 C29 C34 C33 171.27(18)
C32 C33 C34 C29 54.4(3)
C29 P1 C35 C36 86.58(14)
C41 P1 C35 C36 -23.42(15)
Pd1 P1 C35 C36 -148.60(12)
C29 P1 C35 C40 -146.55(12)
C41 P1 C35 C40 103.45(13)
Pd1 P1 C35 C40 -21.73(13)
C40 C35 C36 C37 54.0(2)
P1 C35 C36 C37 -179.85(13)
C35 C36 C37 C38 -56.9(2)
C36 C37 C38 C39 57.3(2)
C37 C38 C39 C40 -56.0(2)
C38 C39 C40 C35 54.5(2)
C36 C35 C40 C39 -53.1(2)
P1 C35 C40 C39 176.55(13)
C29 P1 C41 C42 50.81(16)
C35 P1 C41 C42 162.04(14)
Pd1 P1 C41 C42 -72.46(15)
C29 P1 C41 C46 173.55(13)
C35 P1 C41 C46 -75.22(14)
Pd1 P1 C41 C46 50.28(14)
C46 C41 C42 C43 56.8(2)
P1 C41 C42 C43 179.66(17)
C41 C42 C43 C44 -56.7(3)
C42 C43 C44 C45 55.4(3)
C43 C44 C45 C46 -54.4(3)
C42 C41 C46 C45 -57.5(2)
P1 C41 C46 C45 177.97(15)
C44 C45 C46 C41 56.3(3)
